data_4339358
loop_
_publ_author_name
'G\'omora-Figueroa, A Paulina'
'Jancik, Vojtech'
'Cea-Olivares, Raymundo'
'Toscano, Rub\'en A'

_publ_section_title
;
 An unknown coordination mode of the phosphite unit and a carbon-free
 heterocycle in two different heterobimetallic alumophosphites.
;
_journal_issue 25
_journal_name_full 'Inorganic chemistry'
_journal_page_first 10749
_journal_page_last 10753
_journal_paper_doi 10.1021/ic701614c
_journal_volume 46
_journal_year 2007
_chemical_formula_moiety 'C66 H102 Al2 N4 O6 P2 S2 Zn, 3.5(C7 H8)'
_chemical_formula_sum 'C90.5 H130 Al2 N4 O6 P2 S2 Zn'
_chemical_formula_weight 1615.38
_chemical_name_systematic
;
 ?
;
_space_group_IT_number 2
_symmetry_cell_setting triclinic
_symmetry_space_group_name_Hall '-P 1'
_symmetry_space_group_name_H-M 'P -1'
_atom_sites_solution_hydrogens geom
_atom_sites_solution_primary direct
_atom_sites_solution_secondary difmap
_audit_creation_method SHELXL-97
_cell_angle_alpha 100.03(3)
_cell_angle_beta 99.04(3)
_cell_angle_gamma 110.02(3)
_cell_formula_units_Z 2
_cell_length_a 13.004(3)
_cell_length_b 15.672(4)
_cell_length_c 24.766(5)
_cell_measurement_reflns_used 6033
_cell_measurement_temperature 173(2)
_cell_measurement_theta_max 25.33
_cell_measurement_theta_min 2.43
_cell_volume 4540(2)
_computing_cell_refinement 'Bruker AXS SAINT (v 7.01A, Bruker 2003)'
_computing_data_collection 'SMART V 5.625 (Bruker, 1999)'
_computing_data_reduction 'Bruker AXS SAINT (v 7.01A, Bruker 2003)'
_computing_molecular_graphics 'Bruker AXS SHELXTL (v 6.12)'
_computing_publication_material 'SHELXL-97 (Sheldrick, 1997)'
_computing_structure_refinement 'SHELXL-97 (Sheldrick, 1997)'
_computing_structure_solution 'SHELXS-97 (Sheldrick, 1990)'
_diffrn_ambient_temperature 173(2)
_diffrn_detector_area_resol_mean 0.661
_diffrn_measured_fraction_theta_full 1.000
_diffrn_measured_fraction_theta_max 1.000
_diffrn_measurement_device_type 'Bruker Smart Apex CCD diffractometer'
_diffrn_measurement_method 'omega scan'
_diffrn_radiation_monochromator graphite
_diffrn_radiation_source 'fine-focus sealed tube'
_diffrn_radiation_type MoK\a
_diffrn_radiation_wavelength 0.71073
_diffrn_reflns_av_R_equivalents 0.0438
_diffrn_reflns_av_sigmaI/netI 0.0637
_diffrn_reflns_limit_h_max 15
_diffrn_reflns_limit_h_min -15
_diffrn_reflns_limit_k_max 18
_diffrn_reflns_limit_k_min -18
_diffrn_reflns_limit_l_max 29
_diffrn_reflns_limit_l_min -29
_diffrn_reflns_number 37380
_diffrn_reflns_theta_full 25.03
_diffrn_reflns_theta_max 25.03
_diffrn_reflns_theta_min 1.43
_exptl_absorpt_coefficient_mu 0.423
_exptl_absorpt_correction_T_max 0.8973
_exptl_absorpt_correction_T_min 0.8647
_exptl_absorpt_correction_type multi-scan
_exptl_absorpt_process_details 'Sadabs, Sheldrick 1996'
_exptl_crystal_colour colorless
_exptl_crystal_density_diffrn 1.182
_exptl_crystal_density_method 'not measured'
_exptl_crystal_description prism
_exptl_crystal_F_000 1734
_exptl_crystal_size_max 0.35
_exptl_crystal_size_mid 0.27
_exptl_crystal_size_min 0.26
_refine_diff_density_max 0.529
_refine_diff_density_min -0.258
_refine_diff_density_rms 0.062
_refine_ls_extinction_method none
_refine_ls_goodness_of_fit_ref 1.018
_refine_ls_hydrogen_treatment constr
_refine_ls_matrix_type full
_refine_ls_number_parameters 1188
_refine_ls_number_reflns 16046
_refine_ls_number_restraints 719
_refine_ls_restrained_S_all 1.015
_refine_ls_R_factor_all 0.0731
_refine_ls_R_factor_gt 0.0507
_refine_ls_shift/su_max 0.001
_refine_ls_shift/su_mean 0.000
_refine_ls_structure_factor_coef Fsqd
_refine_ls_weighting_details 'calc w=1/[\s^2^(Fo^2^)+(0.0626P)^2^+0.6107P] where P=(Fo^2^+2Fc^2^)/3'
_refine_ls_weighting_scheme calc
_refine_ls_wR_factor_gt 0.1148
_refine_ls_wR_factor_ref 0.1253
_reflns_number_gt 11997
_reflns_number_total 16046
_reflns_threshold_expression >2sigma(I)
_cod_data_source_file ic701614c-file008.cif
_cod_data_source_block Compound3
_cod_depositor_comments
;
The following automatic conversions were performed:

'_symmetry_cell_setting' value 'Triclinic' changed to 'triclinic'
according to
/usr/data/users/saulius/automatic-downloads/retrospective/ACS/lib/dictionaries/cif_core.dic
dictionary named 'cif_core.dic' version 2.4.2 from 2011-04-26.

Automatic conversion script
Id: cif_fix_values 2281 2013-09-26 08:29:07Z andrius 
;
_cod_original_sg_symbol_H-M P-1
_cod_original_formula_sum 'C90.50 H130 Al2 N4 O6 P2 S2 Zn'
_cod_database_code 4339358

loop_
_symmetry_equiv_pos_as_xyz
'x, y, z'
'-x, -y, -z'

loop_
_atom_site_label
_atom_site_type_symbol
_atom_site_fract_x
_atom_site_fract_y
_atom_site_fract_z
_atom_site_U_iso_or_equiv
_atom_site_adp_type
_atom_site_occupancy
_atom_site_symmetry_multiplicity
_atom_site_calc_flag
_atom_site_refinement_flags
_atom_site_disorder_assembly
_atom_site_disorder_group
Zn1 Zn 0.28406(3) 0.76313(2) 0.253168(13) 0.02526(10) Uani 1 1 d . . .
Al1 Al 0.32318(6) 0.94602(5) 0.18993(3) 0.02260(18) Uani 1 1 d . . .
N1 N 0.28209(17) 1.05240(14) 0.20147(8) 0.0226(5) Uani 1 1 d . . .
S1 S 0.19495(6) 0.81090(5) 0.18321(3) 0.02790(17) Uani 1 1 d . . .
O1 O 0.44200(14) 0.96926(12) 0.24471(7) 0.0255(4) Uani 1 1 d . . .
P1 P 0.45798(6) 0.90088(5) 0.28060(3) 0.02475(16) Uani 1 1 d . . .
C1 C 0.3606(3) 1.0045(2) 0.03201(12) 0.0409(8) Uani 1 1 d . . .
H1A H 0.3353 0.9389 0.0113 0.061 Uiso 1 1 calc R . .
H1B H 0.4416 1.0357 0.0356 0.061 Uiso 1 1 calc R . .
H1C H 0.3202 1.0361 0.0115 0.061 Uiso 1 1 calc R . .
O2 O 0.57173(15) 0.88740(13) 0.27160(8) 0.0321(5) Uani 1 1 d . . .
C2 C 0.3371(2) 1.00884(19) 0.08982(11) 0.0284(6) Uani 1 1 d . . .
N2 N 0.37615(18) 0.96348(15) 0.12406(9) 0.0252(5) Uani 1 1 d . . .
Al2 Al 0.24513(6) 0.57698(5) 0.31324(3) 0.02347(18) Uani 1 1 d . . .
S2 S 0.31655(6) 0.62573(5) 0.24593(3) 0.02776(16) Uani 1 1 d . . .
P2 P 0.18696(6) 0.74528(5) 0.32840(3) 0.02826(17) Uani 1 1 d . . .
O3 O 0.50462(16) 0.96760(13) 0.34278(7) 0.0340(5) Uani 1 1 d . . .
C3 C 0.2764(2) 1.06301(19) 0.10579(11) 0.0297(6) Uani 1 1 d . . .
H3A H 0.2426 1.0841 0.0767 0.036 Uiso 1 1 calc R . .
N3 N 0.33798(18) 0.55415(15) 0.37202(9) 0.0261(5) Uani 1 1 d . . .
C4 C 0.2591(2) 1.09010(19) 0.15911(11) 0.0269(6) Uani 1 1 d . . .
N4 N 0.12764(18) 0.45649(15) 0.29325(9) 0.0271(5) Uani 1 1 d . . .
O4 O 0.19035(15) 0.65583(12) 0.34593(7) 0.0281(4) Uani 1 1 d . . .
C5 C 0.2157(3) 1.1685(2) 0.16706(13) 0.0362(7) Uani 1 1 d . . .
H5A H 0.2203 1.1908 0.2072 0.054 Uiso 1 1 calc R . .
H5B H 0.1372 1.1453 0.1459 0.054 Uiso 1 1 calc R . .
H5C H 0.2615 1.2202 0.1532 0.054 Uiso 1 1 calc R . .
O5 O 0.05816(17) 0.73459(15) 0.31704(9) 0.0412(5) Uani 1 1 d . . .
C6 C 0.2655(2) 1.08731(18) 0.25617(11) 0.0239(6) Uani 1 1 d . . .
O6 O 0.23508(19) 0.82079(13) 0.38764(8) 0.0424(5) Uani 1 1 d . . .
C7 C 0.1571(2) 1.05608(18) 0.26671(11) 0.0267(6) Uani 1 1 d . . .
C8 C 0.1454(2) 1.0907(2) 0.31998(12) 0.0330(7) Uani 1 1 d . . .
H8A H 0.0728 1.0710 0.3277 0.040 Uiso 1 1 calc R . .
C9 C 0.2358(3) 1.1525(2) 0.36163(12) 0.0358(7) Uani 1 1 d . . .
H9A H 0.2255 1.1753 0.3977 0.043 Uiso 1 1 calc R . .
C10 C 0.3420(2) 1.1816(2) 0.35104(11) 0.0312(7) Uani 1 1 d . . .
H10A H 0.4043 1.2239 0.3803 0.037 Uiso 1 1 calc R . .
C11 C 0.3597(2) 1.15047(18) 0.29844(11) 0.0278(6) Uani 1 1 d . . .
C12 C 0.4762(2) 1.1884(2) 0.28705(12) 0.0340(7) Uani 1 1 d . . .
H12A H 0.4791 1.1419 0.2547 0.041 Uiso 1 1 calc R . .
C13 C 0.4971(3) 1.2801(2) 0.26962(16) 0.0575(10) Uani 1 1 d . . .
H13A H 0.4403 1.2699 0.2356 0.086 Uiso 1 1 calc R . .
H13B H 0.5722 1.3029 0.2619 0.086 Uiso 1 1 calc R . .
H13C H 0.4924 1.3267 0.3002 0.086 Uiso 1 1 calc R . .
C14 C 0.5703(3) 1.2018(2) 0.33701(13) 0.0447(8) Uani 1 1 d . . .
H14A H 0.5548 1.1433 0.3492 0.067 Uiso 1 1 calc R . .
H14B H 0.5744 1.2518 0.3682 0.067 Uiso 1 1 calc R . .
H14C H 0.6422 1.2190 0.3257 0.067 Uiso 1 1 calc R . .
C15 C 0.0541(2) 0.9867(2) 0.22290(12) 0.0323(7) Uani 1 1 d . . .
H15A H 0.0784 0.9668 0.1881 0.039 Uiso 1 1 calc R . .
C16 C -0.0015(3) 0.8998(2) 0.24379(14) 0.0411(8) Uani 1 1 d . . .
H16A H 0.0543 0.8733 0.2551 0.062 Uiso 1 1 calc R . .
H16B H -0.0632 0.8532 0.2135 0.062 Uiso 1 1 calc R . .
H16C H -0.0311 0.9173 0.2762 0.062 Uiso 1 1 calc R . .
C17 C -0.0336(2) 1.0292(2) 0.20738(14) 0.0429(8) Uani 1 1 d . . .
H17A H 0.0002 1.0837 0.1925 0.064 Uiso 1 1 calc R . .
H17B H -0.0586 1.0488 0.2411 0.064 Uiso 1 1 calc R . .
H17C H -0.0983 0.9823 0.1787 0.064 Uiso 1 1 calc R . .
C18 C 0.4614(2) 0.92998(19) 0.10926(11) 0.0280(6) Uani 1 1 d . . .
C19 C 0.4315(3) 0.8374(2) 0.07847(11) 0.0340(7) Uani 1 1 d . . .
C20 C 0.5188(3) 0.8108(2) 0.06469(13) 0.0433(8) Uani 1 1 d . . .
H20A H 0.5011 0.7488 0.0436 0.052 Uiso 1 1 calc R . .
C21 C 0.6287(3) 0.8721(3) 0.08093(14) 0.0482(9) Uani 1 1 d . . .
H21A H 0.6861 0.8526 0.0707 0.058 Uiso 1 1 calc R . .
C22 C 0.6563(3) 0.9619(2) 0.11202(13) 0.0415(8) Uani 1 1 d . . .
H22A H 0.7330 1.0037 0.1233 0.050 Uiso 1 1 calc R . .
C23 C 0.5740(2) 0.9926(2) 0.12714(12) 0.0327(7) Uani 1 1 d . . .
C24 C 0.6092(2) 1.0925(2) 0.16105(13) 0.0375(7) Uani 1 1 d . . .
H24A H 0.5408 1.0998 0.1714 0.045 Uiso 1 1 calc R . .
C25 C 0.6525(3) 1.1624(2) 0.12571(16) 0.0624(10) Uani 1 1 d . . .
H25A H 0.5946 1.1479 0.0912 0.094 Uiso 1 1 calc R . .
H25B H 0.7208 1.1580 0.1157 0.094 Uiso 1 1 calc R . .
H25C H 0.6696 1.2261 0.1476 0.094 Uiso 1 1 calc R . .
C26 C 0.6966(3) 1.1145(3) 0.21571(14) 0.0563(10) Uani 1 1 d . . .
H26A H 0.6665 1.0705 0.2382 0.085 Uiso 1 1 calc R . .
H26B H 0.7145 1.1786 0.2371 0.085 Uiso 1 1 calc R . .
H26C H 0.7651 1.1087 0.2068 0.085 Uiso 1 1 calc R . .
C27 C 0.3114(3) 0.7657(2) 0.06027(12) 0.0400(8) Uani 1 1 d . . .
H27A H 0.2621 0.7954 0.0760 0.048 Uiso 1 1 calc R . .
C28 C 0.3003(3) 0.6797(2) 0.08369(14) 0.0521(9) Uani 1 1 d . . .
H28A H 0.3293 0.6997 0.1247 0.078 Uiso 1 1 calc R . .
H28B H 0.3436 0.6467 0.0667 0.078 Uiso 1 1 calc R . .
H28C H 0.2209 0.6378 0.0747 0.078 Uiso 1 1 calc R . .
C29 C 0.2693(3) 0.7355(3) -0.00447(13) 0.0609(10) Uani 1 1 d . . .
H29A H 0.2758 0.7908 -0.0191 0.091 Uiso 1 1 calc R . .
H29B H 0.1904 0.6921 -0.0147 0.091 Uiso 1 1 calc R . .
H29C H 0.3150 0.7043 -0.0208 0.091 Uiso 1 1 calc R . .
C30 C 0.5662(2) 0.8241(2) 0.22005(12) 0.0360(7) Uani 1 1 d . . .
H30A H 0.5353 0.8427 0.1869 0.043 Uiso 1 1 calc R . .
H30B H 0.5164 0.7594 0.2186 0.043 Uiso 1 1 calc R . .
C31 C 0.6834(3) 0.8291(3) 0.21950(15) 0.0549(10) Uani 1 1 d . . .
H31A H 0.6818 0.7869 0.1849 0.082 Uiso 1 1 calc R . .
H31B H 0.7129 0.8102 0.2523 0.082 Uiso 1 1 calc R . .
H31C H 0.7318 0.8934 0.2209 0.082 Uiso 1 1 calc R . .
C32 C 0.5338(3) 0.9292(2) 0.38948(12) 0.0429(8) Uani 1 1 d . . .
H32A H 0.5894 0.9009 0.3824 0.051 Uiso 1 1 calc R . .
H32B H 0.4660 0.8801 0.3940 0.051 Uiso 1 1 calc R . .
C33 C 0.5826(4) 1.0076(3) 0.44113(13) 0.0668(11) Uani 1 1 d . . .
H33A H 0.6028 0.9837 0.4736 0.100 Uiso 1 1 calc R . .
H33B H 0.5270 1.0352 0.4476 0.100 Uiso 1 1 calc R . .
H33C H 0.6500 1.0554 0.4363 0.100 Uiso 1 1 calc R . .
C34 C 0.0551(3) 0.2849(2) 0.28069(14) 0.0482(9) Uani 1 1 d . . .
H34A H -0.0192 0.2890 0.2761 0.072 Uiso 1 1 calc R . .
H34B H 0.0615 0.2453 0.3066 0.072 Uiso 1 1 calc R . .
H34C H 0.0644 0.2576 0.2440 0.072 Uiso 1 1 calc R . .
C35 C 0.1447(2) 0.38110(19) 0.30429(12) 0.0332(7) Uani 1 1 d . . .
C36 C 0.2435(3) 0.3875(2) 0.33946(12) 0.0361(7) Uani 1 1 d . . .
H36A H 0.2530 0.3301 0.3397 0.043 Uiso 1 1 calc R . .
C37 C 0.3296(2) 0.4678(2) 0.37417(12) 0.0320(7) Uani 1 1 d . . .
C38 C 0.4153(3) 0.4519(2) 0.41640(14) 0.0456(8) Uani 1 1 d . . .
H38A H 0.4544 0.5088 0.4470 0.068 Uiso 1 1 calc R . .
H38B H 0.4701 0.4372 0.3975 0.068 Uiso 1 1 calc R . .
H38C H 0.3766 0.3996 0.4319 0.068 Uiso 1 1 calc R . .
C39 C 0.4233(2) 0.63358(19) 0.41397(11) 0.0293(6) Uani 1 1 d . . .
C40 C 0.5334(2) 0.6703(2) 0.40643(12) 0.0331(7) Uani 1 1 d . . .
C41 C 0.6113(3) 0.7489(2) 0.44718(13) 0.0422(8) Uani 1 1 d . . .
H41A H 0.6863 0.7752 0.4431 0.051 Uiso 1 1 calc R . .
C42 C 0.5818(3) 0.7887(2) 0.49285(13) 0.0468(8) Uani 1 1 d . . .
H42A H 0.6362 0.8422 0.5199 0.056 Uiso 1 1 calc R . .
C43 C 0.4740(3) 0.7518(2) 0.49997(12) 0.0432(8) Uani 1 1 d . . .
H43A H 0.4549 0.7802 0.5320 0.052 Uiso 1 1 calc R . .
C44 C 0.3923(3) 0.6735(2) 0.46089(12) 0.0351(7) Uani 1 1 d . . .
C45 C 0.2758(3) 0.6316(2) 0.47115(13) 0.0425(8) Uani 1 1 d . . .
H45A H 0.2227 0.5967 0.4337 0.051 Uiso 1 1 calc R . .
C46 C 0.2343(3) 0.7054(3) 0.49804(14) 0.0507(9) Uani 1 1 d . . .
H46A H 0.2425 0.7527 0.4761 0.076 Uiso 1 1 calc R . .
H46B H 0.2790 0.7355 0.5368 0.076 Uiso 1 1 calc R . .
H46C H 0.1549 0.6752 0.4984 0.076 Uiso 1 1 calc R . .
C47 C 0.2712(4) 0.5606(3) 0.50721(17) 0.0654(11) Uani 1 1 d . . .
H47A H 0.2899 0.5099 0.4876 0.098 Uiso 1 1 calc R . .
H47B H 0.1952 0.5345 0.5134 0.098 Uiso 1 1 calc R . .
H47C H 0.3254 0.5920 0.5436 0.098 Uiso 1 1 calc R . .
C48 C 0.5707(2) 0.6285(2) 0.35696(13) 0.0359(7) Uani 1 1 d . . .
H48A H 0.5039 0.5751 0.3315 0.043 Uiso 1 1 calc R . .
C49 C 0.6618(3) 0.5909(3) 0.37582(16) 0.0582(10) Uani 1 1 d . . .
H49A H 0.6354 0.5476 0.3994 0.087 Uiso 1 1 calc R . .
H49B H 0.7309 0.6433 0.3975 0.087 Uiso 1 1 calc R . .
H49C H 0.6771 0.5579 0.3425 0.087 Uiso 1 1 calc R . .
C50 C 0.6158(3) 0.6998(2) 0.32342(13) 0.0428(8) Uani 1 1 d . . .
H50A H 0.5579 0.7235 0.3106 0.064 Uiso 1 1 calc R . .
H50B H 0.6356 0.6700 0.2906 0.064 Uiso 1 1 calc R . .
H50C H 0.6828 0.7520 0.3473 0.064 Uiso 1 1 calc R . .
C52 C -0.0158(2) 0.4272(2) 0.20681(13) 0.0388(7) Uani 1 1 d . . .
C53 C -0.1245(3) 0.4187(2) 0.18291(16) 0.0566(10) Uani 1 1 d . . .
H53A H -0.1480 0.4069 0.1431 0.068 Uiso 1 1 calc R . .
C54 C -0.1981(3) 0.4270(3) 0.21549(19) 0.0671(12) Uani 1 1 d . . .
H54A H -0.2716 0.4208 0.1981 0.081 Uiso 1 1 calc R . .
C51 C 0.0153(2) 0.44535(18) 0.26554(13) 0.0307(7) Uani 1 1 d D A .
C55 C -0.1664(3) 0.4440(2) 0.27287(17) 0.0522(9) Uani 1 1 d D A .
H55A H -0.2188 0.4486 0.2948 0.063 Uiso 1 1 calc R . .
C56 C -0.0591(2) 0.45478(19) 0.29955(14) 0.0388(8) Uani 1 1 d D . .
C57 C -0.0223(13) 0.4786(9) 0.3636(3) 0.047(2) Uani 0.57(2) 1 d PDU A 1
H57A H 0.0619 0.5060 0.3733 0.057 Uiso 0.57(2) 1 calc PR A 1
C58 C -0.0573(13) 0.3937(8) 0.3899(5) 0.060(3) Uani 0.57(2) 1 d PDU A 1
H58A H -0.0207 0.3513 0.3770 0.089 Uiso 0.57(2) 1 calc PR A 1
H58B H -0.1392 0.3605 0.3782 0.089 Uiso 0.57(2) 1 calc PR A 1
H58C H -0.0341 0.4154 0.4311 0.089 Uiso 0.57(2) 1 calc PR A 1
C59 C -0.059(2) 0.5533(12) 0.3929(10) 0.055(4) Uani 0.57(2) 1 d PDU A 1
H59A H -0.0292 0.6104 0.3798 0.083 Uiso 0.57(2) 1 calc PR A 1
H59B H -0.0308 0.5671 0.4338 0.083 Uiso 0.57(2) 1 calc PR A 1
H59C H -0.1417 0.5303 0.3839 0.083 Uiso 0.57(2) 1 calc PR A 1
C57A C -0.0338(17) 0.4671(12) 0.3627(4) 0.047(3) Uani 0.43(2) 1 d PDU A 2
H57B H 0.0441 0.4697 0.3761 0.057 Uiso 0.43(2) 1 calc PR A 2
C58A C -0.1198(19) 0.3793(9) 0.3737(8) 0.069(4) Uani 0.43(2) 1 d PDU A 2
H58D H -0.1176 0.3228 0.3504 0.104 Uiso 0.43(2) 1 calc PR A 2
H58E H -0.1956 0.3798 0.3639 0.104 Uiso 0.43(2) 1 calc PR A 2
H58F H -0.1009 0.3795 0.4136 0.104 Uiso 0.43(2) 1 calc PR A 2
C59A C -0.045(3) 0.5548(15) 0.3942(12) 0.047(4) Uani 0.43(2) 1 d PDU A 2
H59D H 0.0037 0.6096 0.3836 0.071 Uiso 0.43(2) 1 calc PR A 2
H59E H -0.0213 0.5624 0.4349 0.071 Uiso 0.43(2) 1 calc PR A 2
H59F H -0.1230 0.5491 0.3843 0.071 Uiso 0.43(2) 1 calc PR A 2
C60 C 0.0603(3) 0.4131(2) 0.16832(13) 0.0415(8) Uani 1 1 d . . .
H60A H 0.1360 0.4264 0.1924 0.050 Uiso 1 1 calc R . .
C61 C 0.0748(3) 0.4802(3) 0.12944(14) 0.0566(10) Uani 1 1 d . . .
H61A H 0.1018 0.5448 0.1522 0.085 Uiso 1 1 calc R . .
H61B H 0.0023 0.4652 0.1036 0.085 Uiso 1 1 calc R . .
H61C H 0.1297 0.4737 0.1077 0.085 Uiso 1 1 calc R . .
C62 C 0.0146(3) 0.3123(2) 0.13240(15) 0.0604(10) Uani 1 1 d . . .
H62A H 0.0032 0.2689 0.1570 0.091 Uiso 1 1 calc R . .
H62B H 0.0686 0.3041 0.1106 0.091 Uiso 1 1 calc R . .
H62C H -0.0573 0.2994 0.1066 0.091 Uiso 1 1 calc R . .
C63 C -0.0153(3) 0.6791(2) 0.26328(16) 0.0476(9) Uani 1 1 d . . .
H63A H -0.0141 0.6153 0.2560 0.057 Uiso 1 1 calc R . .
H63B H 0.0099 0.7081 0.2328 0.057 Uiso 1 1 calc R . .
C64 C -0.1333(3) 0.6739(3) 0.26465(19) 0.0684(12) Uani 1 1 d . . .
H64A H -0.1826 0.6443 0.2268 0.103 Uiso 1 1 calc R . .
H64B H -0.1317 0.7373 0.2771 0.103 Uiso 1 1 calc R . .
H64C H -0.1619 0.6368 0.2909 0.103 Uiso 1 1 calc R . .
C65 C 0.2384(3) 0.9148(2) 0.38986(16) 0.0582(10) Uani 1 1 d . . .
H65A H 0.3166 0.9606 0.4057 0.070 Uiso 1 1 calc R . .
H65B H 0.2136 0.9205 0.3512 0.070 Uiso 1 1 calc R . .
C66 C 0.1660(4) 0.9351(3) 0.42442(19) 0.0796(13) Uani 1 1 d . . .
H66A H 0.1759 1.0011 0.4293 0.119 Uiso 1 1 calc R . .
H66B H 0.1855 0.9229 0.4614 0.119 Uiso 1 1 calc R . .
H66C H 0.0874 0.8952 0.4060 0.119 Uiso 1 1 calc R . .
C100 C -0.0310(17) 1.1384(11) -0.0120(7) 0.120(4) Uani 0.50 1 d PDU B -1
H10B H 0.0356 1.1816 -0.0205 0.179 Uiso 0.50 1 calc PR B -1
H10C H -0.0445 1.1688 0.0228 0.179 Uiso 0.50 1 calc PR B -1
H10D H -0.0967 1.1216 -0.0431 0.179 Uiso 0.50 1 calc PR B -1
C101 C -0.0122(8) 1.0526(6) -0.0045(4) 0.085(2) Uani 0.50 1 d PDU B -1
C102 C 0.0363(16) 1.0112(10) -0.0411(7) 0.093(3) Uani 0.50 1 d PDU B -1
H102 H 0.0617 1.0395 -0.0700 0.111 Uiso 0.50 1 calc PR B -1
C103 C 0.0479(9) 0.9287(7) -0.0358(5) 0.100(3) Uani 0.50 1 d PDU B -1
H103 H 0.0813 0.9004 -0.0612 0.119 Uiso 0.50 1 calc PR B -1
C104 C 0.0116(15) 0.8869(11) 0.0059(7) 0.105(3) Uani 0.50 1 d PDU B -1
H104 H 0.0186 0.8294 0.0089 0.126 Uiso 0.50 1 calc PR B -1
C105 C -0.0350(9) 0.9293(7) 0.0430(5) 0.099(3) Uani 0.50 1 d PDU B -1
H105 H -0.0584 0.9019 0.0725 0.118 Uiso 0.50 1 calc PR B -1
C106 C -0.0479(16) 1.0110(10) 0.0376(7) 0.090(3) Uani 0.50 1 d PDU B -1
H106 H -0.0815 1.0391 0.0630 0.108 Uiso 0.50 1 calc PR B -1
C200 C 0.5067(4) 0.4825(3) 0.20600(18) 0.0855(15) Uani 1 1 d . . .
H20B H 0.4765 0.4572 0.2362 0.128 Uiso 1 1 calc R . .
H20C H 0.5004 0.5433 0.2071 0.128 Uiso 1 1 calc R . .
H20D H 0.5860 0.4905 0.2113 0.128 Uiso 1 1 calc R . .
C201 C 0.4413(3) 0.4162(2) 0.15019(15) 0.0497(9) Uani 1 1 d . . .
C202 C 0.4745(3) 0.3469(2) 0.12572(15) 0.0503(9) Uani 1 1 d . . .
H202 H 0.5389 0.3398 0.1453 0.060 Uiso 1 1 calc R . .
C203 C 0.4166(3) 0.2880(3) 0.07384(15) 0.0547(9) Uani 1 1 d . . .
H203 H 0.4419 0.2416 0.0575 0.066 Uiso 1 1 calc R . .
C204 C 0.3228(4) 0.2959(3) 0.04554(16) 0.0673(11) Uani 1 1 d . . .
H204 H 0.2817 0.2545 0.0098 0.081 Uiso 1 1 calc R . .
C205 C 0.2885(4) 0.3640(3) 0.06915(16) 0.0701(12) Uani 1 1 d . . .
H205 H 0.2238 0.3704 0.0493 0.084 Uiso 1 1 calc R . .
C206 C 0.3459(3) 0.4229(3) 0.12081(16) 0.0581(10) Uani 1 1 d . . .
H206 H 0.3200 0.4691 0.1368 0.070 Uiso 1 1 calc R . .
C030 C 1.0627(6) 0.2487(5) 0.4817(4) 0.110(3) Uani 0.725(8) 1 d PDU C 1
H03A H 1.0291 0.2684 0.5119 0.165 Uiso 0.725(8) 1 calc PR C 1
H03B H 1.0812 0.2965 0.4601 0.165 Uiso 0.725(8) 1 calc PR C 1
H03C H 1.1315 0.2408 0.4982 0.165 Uiso 0.725(8) 1 calc PR C 1
C031 C 0.9804(7) 0.1572(4) 0.4432(3) 0.0651(14) Uani 0.725(8) 1 d PDU C 1
C032 C 0.9936(6) 0.0750(4) 0.4459(3) 0.0643(14) Uani 0.725(8) 1 d PDU C 1
H032 H 1.0551 0.0758 0.4726 0.077 Uiso 0.725(8) 1 calc PR C 1
C033 C 0.9190(6) -0.0089(4) 0.4104(3) 0.0686(15) Uani 0.725(8) 1 d PDU C 1
H033 H 0.9286 -0.0654 0.4137 0.082 Uiso 0.725(8) 1 calc PR C 1
C034 C 0.8312(5) -0.0121(4) 0.3705(3) 0.0634(15) Uani 0.725(8) 1 d PDU C 1
H034 H 0.7816 -0.0699 0.3453 0.076 Uiso 0.725(8) 1 calc PR C 1
C035 C 0.8159(5) 0.0690(5) 0.3673(3) 0.0670(16) Uani 0.725(8) 1 d PDU C 1
H035 H 0.7546 0.0681 0.3404 0.080 Uiso 0.725(8) 1 calc PR C 1
C036 C 0.8901(5) 0.1519(4) 0.4035(3) 0.0744(16) Uani 0.725(8) 1 d PDU C 1
H036 H 0.8786 0.2079 0.4010 0.089 Uiso 0.725(8) 1 calc PR C 1
C300 C 1.0727(16) 0.2047(14) 0.5057(6) 0.096(5) Uani 0.275(8) 1 d PDU C 2
H30C H 1.1122 0.1706 0.5243 0.144 Uiso 0.275(8) 1 calc PR C 2
H30D H 1.0313 0.2271 0.5309 0.144 Uiso 0.275(8) 1 calc PR C 2
H30E H 1.1275 0.2582 0.4970 0.144 Uiso 0.275(8) 1 calc PR C 2
C301 C 0.992(2) 0.1404(10) 0.4521(8) 0.067(2) Uani 0.275(8) 1 d PDU C 2
C302 C 0.9609(17) 0.0446(10) 0.4393(7) 0.065(2) Uani 0.275(8) 1 d PDU C 2
H302 H 0.9955 0.0173 0.4642 0.078 Uiso 0.275(8) 1 calc PR C 2
C303 C 0.8809(16) -0.0126(8) 0.3911(7) 0.064(2) Uani 0.275(8) 1 d PDU C 2
H303 H 0.8643 -0.0781 0.3818 0.076 Uiso 0.275(8) 1 calc PR C 2
C304 C 0.8255(14) 0.0258(11) 0.3569(7) 0.063(3) Uani 0.275(8) 1 d PDU C 2
H304 H 0.7669 -0.0136 0.3251 0.076 Uiso 0.275(8) 1 calc PR C 2
C305 C 0.8548(15) 0.1209(12) 0.3687(6) 0.072(2) Uani 0.275(8) 1 d PDU C 2
H305 H 0.8200 0.1482 0.3439 0.087 Uiso 0.275(8) 1 calc PR C 2
C306 C 0.9347(17) 0.1765(9) 0.4166(7) 0.075(2) Uani 0.275(8) 1 d PDU C 2
H306 H 0.9514 0.2420 0.4256 0.090 Uiso 0.275(8) 1 calc PR C 2
C040 C 0.5800(5) 0.5829(5) 0.0730(3) 0.096(2) Uani 0.638(5) 1 d PDU D 1
H04A H 0.5485 0.6008 0.0402 0.144 Uiso 0.638(5) 1 calc PR D 1
H04B H 0.5780 0.6230 0.1076 0.144 Uiso 0.638(5) 1 calc PR D 1
H04C H 0.5355 0.5174 0.0711 0.144 Uiso 0.638(5) 1 calc PR D 1
C041 C 0.6985(5) 0.5945(5) 0.0733(2) 0.0692(15) Uani 0.638(5) 1 d PDU D 1
C042 C 0.7847(6) 0.6799(5) 0.1006(3) 0.0736(16) Uani 0.638(5) 1 d PDU D 1
H042 H 0.7665 0.7297 0.1188 0.088 Uiso 0.638(5) 1 calc PR D 1
C043 C 0.8961(6) 0.6946(6) 0.1022(3) 0.0706(15) Uani 0.638(5) 1 d PDU D 1
H043 H 0.9537 0.7537 0.1212 0.085 Uiso 0.638(5) 1 calc PR D 1
C044 C 0.9229(6) 0.6236(5) 0.0763(3) 0.0750(16) Uani 0.638(5) 1 d PDU D 1
H044 H 0.9993 0.6329 0.0771 0.090 Uiso 0.638(5) 1 calc PR D 1
C045 C 0.8396(6) 0.5395(5) 0.0493(3) 0.0828(18) Uani 0.638(5) 1 d PDU D 1
H045 H 0.8582 0.4900 0.0312 0.099 Uiso 0.638(5) 1 calc PR D 1
C046 C 0.7294(6) 0.5251(5) 0.0478(3) 0.0792(18) Uani 0.638(5) 1 d PDU D 1
H046 H 0.6727 0.4656 0.0286 0.095 Uiso 0.638(5) 1 calc PR D 1
C400 C 0.9927(7) 0.6251(8) 0.0428(4) 0.075(3) Uani 0.362(5) 1 d PDU D 2
H40A H 1.0573 0.6697 0.0726 0.113 Uiso 0.362(5) 1 calc PR D 2
H40B H 0.9921 0.6472 0.0082 0.113 Uiso 0.362(5) 1 calc PR D 2
H40C H 0.9986 0.5637 0.0358 0.113 Uiso 0.362(5) 1 calc PR D 2
C401 C 0.8865(7) 0.6171(8) 0.0610(3) 0.070(2) Uani 0.362(5) 1 d PDU D 2
C402 C 0.7932(9) 0.5344(8) 0.0462(5) 0.082(2) Uani 0.362(5) 1 d PDU D 2
H402 H 0.7958 0.4800 0.0236 0.098 Uiso 0.362(5) 1 calc PR D 2
C403 C 0.6964(9) 0.5294(9) 0.0637(5) 0.087(3) Uani 0.362(5) 1 d PDU D 2
H403 H 0.6330 0.4718 0.0531 0.104 Uiso 0.362(5) 1 calc PR D 2
C404 C 0.6911(10) 0.6072(9) 0.0964(5) 0.086(2) Uani 0.362(5) 1 d PDU D 2
H404 H 0.6243 0.6038 0.1084 0.103 Uiso 0.362(5) 1 calc PR D 2
C405 C 0.7831(11) 0.6902(10) 0.1115(6) 0.082(2) Uani 0.362(5) 1 d PDU D 2
H405 H 0.7801 0.7444 0.1342 0.098 Uiso 0.362(5) 1 calc PR D 2
C406 C 0.8792(11) 0.6946(9) 0.0940(5) 0.077(2) Uani 0.362(5) 1 d PDU D 2
H406 H 0.9424 0.7524 0.1047 0.093 Uiso 0.362(5) 1 calc PR D 2

loop_
_atom_site_aniso_label
_atom_site_aniso_U_11
_atom_site_aniso_U_22
_atom_site_aniso_U_33
_atom_site_aniso_U_23
_atom_site_aniso_U_13
_atom_site_aniso_U_12
Zn1 0.02454(18) 0.02622(18) 0.02923(18) 0.01150(14) 0.00989(14) 0.01091(14)
Al1 0.0218(4) 0.0248(4) 0.0230(4) 0.0084(3) 0.0064(3) 0.0094(4)
N1 0.0204(11) 0.0249(12) 0.0232(12) 0.0078(10) 0.0050(9) 0.0084(10)
S1 0.0231(4) 0.0280(4) 0.0316(4) 0.0118(3) 0.0040(3) 0.0073(3)
O1 0.0206(10) 0.0257(10) 0.0287(10) 0.0107(8) 0.0036(8) 0.0062(8)
P1 0.0224(4) 0.0287(4) 0.0254(4) 0.0091(3) 0.0058(3) 0.0111(3)
C1 0.053(2) 0.051(2) 0.0272(16) 0.0179(15) 0.0122(15) 0.0240(17)
O2 0.0228(10) 0.0383(11) 0.0381(11) 0.0117(9) 0.0057(9) 0.0147(9)
C2 0.0302(16) 0.0281(15) 0.0251(14) 0.0101(12) 0.0059(12) 0.0074(13)
N2 0.0278(12) 0.0270(12) 0.0238(12) 0.0094(10) 0.0082(10) 0.0116(10)
Al2 0.0230(4) 0.0228(4) 0.0277(4) 0.0081(3) 0.0081(3) 0.0105(4)
S2 0.0305(4) 0.0282(4) 0.0313(4) 0.0108(3) 0.0136(3) 0.0149(3)
P2 0.0321(4) 0.0279(4) 0.0346(4) 0.0134(3) 0.0168(3) 0.0165(3)
O3 0.0392(12) 0.0361(11) 0.0260(10) 0.0090(9) 0.0018(9) 0.0155(10)
C3 0.0306(16) 0.0365(16) 0.0259(15) 0.0145(13) 0.0030(12) 0.0157(14)
N3 0.0288(13) 0.0271(13) 0.0265(12) 0.0089(10) 0.0088(10) 0.0136(11)
C4 0.0221(14) 0.0286(15) 0.0301(15) 0.0095(12) 0.0043(12) 0.0093(12)
N4 0.0250(12) 0.0258(12) 0.0344(13) 0.0096(10) 0.0108(10) 0.0116(10)
O4 0.0318(11) 0.0271(10) 0.0345(11) 0.0132(8) 0.0168(9) 0.0157(9)
C5 0.0411(18) 0.0384(17) 0.0416(18) 0.0197(14) 0.0147(14) 0.0236(15)
O5 0.0357(12) 0.0502(13) 0.0552(14) 0.0254(11) 0.0243(11) 0.0256(11)
C6 0.0285(15) 0.0237(14) 0.0251(14) 0.0090(11) 0.0089(12) 0.0140(12)
O6 0.0689(15) 0.0316(11) 0.0377(12) 0.0104(9) 0.0235(11) 0.0267(11)
C7 0.0304(16) 0.0258(15) 0.0329(15) 0.0135(12) 0.0118(13) 0.0168(13)
C8 0.0351(17) 0.0356(17) 0.0388(17) 0.0167(14) 0.0154(14) 0.0197(14)
C9 0.050(2) 0.0412(18) 0.0280(16) 0.0126(14) 0.0151(15) 0.0275(16)
C10 0.0374(17) 0.0322(16) 0.0255(15) 0.0055(12) 0.0061(13) 0.0164(14)
C11 0.0309(16) 0.0258(15) 0.0291(15) 0.0090(12) 0.0065(12) 0.0130(13)
C12 0.0312(17) 0.0331(16) 0.0316(16) 0.0004(13) 0.0063(13) 0.0091(14)
C13 0.041(2) 0.059(2) 0.065(2) 0.032(2) 0.0106(18) 0.0033(18)
C14 0.0322(18) 0.0455(19) 0.0454(19) 0.0038(16) 0.0001(15) 0.0091(15)
C15 0.0253(15) 0.0336(16) 0.0402(17) 0.0099(14) 0.0124(13) 0.0115(13)
C16 0.0328(17) 0.0348(17) 0.058(2) 0.0159(15) 0.0138(15) 0.0121(15)
C17 0.0300(17) 0.0453(19) 0.054(2) 0.0170(16) 0.0052(15) 0.0142(15)
C18 0.0351(17) 0.0354(16) 0.0219(14) 0.0133(12) 0.0129(12) 0.0178(14)
C19 0.0468(19) 0.0372(17) 0.0243(15) 0.0119(13) 0.0138(14) 0.0191(15)
C20 0.064(2) 0.0436(19) 0.0375(18) 0.0127(15) 0.0237(17) 0.0321(19)
C21 0.058(2) 0.071(2) 0.045(2) 0.0287(19) 0.0308(17) 0.045(2)
C22 0.0406(19) 0.057(2) 0.0405(18) 0.0204(16) 0.0201(15) 0.0263(17)
C23 0.0353(17) 0.0445(18) 0.0301(16) 0.0192(14) 0.0167(13) 0.0208(15)
C24 0.0269(16) 0.0397(18) 0.0436(18) 0.0074(15) 0.0138(14) 0.0090(14)
C25 0.070(3) 0.047(2) 0.068(3) 0.0224(19) 0.018(2) 0.015(2)
C26 0.047(2) 0.063(2) 0.049(2) 0.0081(18) 0.0045(17) 0.0132(19)
C27 0.056(2) 0.0333(17) 0.0311(16) 0.0078(14) 0.0132(15) 0.0164(16)
C28 0.072(3) 0.0388(19) 0.044(2) 0.0090(16) 0.0219(18) 0.0159(18)
C29 0.081(3) 0.051(2) 0.0349(19) 0.0052(17) 0.0062(18) 0.012(2)
C30 0.0371(18) 0.0477(19) 0.0348(17) 0.0175(15) 0.0159(14) 0.0233(15)
C31 0.049(2) 0.084(3) 0.059(2) 0.032(2) 0.0328(18) 0.043(2)
C32 0.052(2) 0.049(2) 0.0307(17) 0.0167(15) 0.0058(15) 0.0210(17)
C33 0.093(3) 0.072(3) 0.0296(19) 0.0126(18) 0.0025(19) 0.030(2)
C34 0.053(2) 0.0286(17) 0.059(2) 0.0122(16) 0.0053(17) 0.0128(16)
C35 0.0385(18) 0.0242(15) 0.0379(17) 0.0094(13) 0.0109(14) 0.0113(14)
C36 0.0437(19) 0.0275(16) 0.0433(18) 0.0110(14) 0.0079(15) 0.0209(15)
C37 0.0348(17) 0.0327(17) 0.0344(16) 0.0117(13) 0.0097(13) 0.0177(14)
C38 0.050(2) 0.0435(19) 0.050(2) 0.0180(16) 0.0049(16) 0.0256(17)
C39 0.0337(17) 0.0306(16) 0.0268(15) 0.0110(12) 0.0023(13) 0.0164(14)
C40 0.0336(17) 0.0380(17) 0.0311(16) 0.0120(14) 0.0045(13) 0.0174(14)
C41 0.0345(18) 0.050(2) 0.0352(18) 0.0107(15) -0.0012(14) 0.0124(16)
C42 0.051(2) 0.046(2) 0.0305(17) 0.0031(15) -0.0039(16) 0.0121(17)
C43 0.056(2) 0.047(2) 0.0240(16) 0.0027(15) 0.0057(15) 0.0207(18)
C44 0.0458(19) 0.0400(18) 0.0266(15) 0.0136(14) 0.0097(14) 0.0217(15)
C45 0.045(2) 0.052(2) 0.0314(17) 0.0097(15) 0.0133(15) 0.0185(17)
C46 0.058(2) 0.067(2) 0.0424(19) 0.0191(18) 0.0217(17) 0.035(2)
C47 0.088(3) 0.058(2) 0.075(3) 0.035(2) 0.053(2) 0.034(2)
C48 0.0299(16) 0.0405(18) 0.0404(17) 0.0111(14) 0.0071(14) 0.0169(14)
C49 0.057(2) 0.073(3) 0.070(3) 0.033(2) 0.024(2) 0.044(2)
C50 0.0354(18) 0.054(2) 0.0425(18) 0.0171(16) 0.0132(15) 0.0162(16)
C52 0.0279(16) 0.0314(17) 0.050(2) 0.0032(14) 0.0007(14) 0.0097(14)
C53 0.035(2) 0.055(2) 0.063(2) -0.0071(18) -0.0086(18) 0.0159(18)
C54 0.0232(19) 0.061(3) 0.096(3) -0.012(2) -0.006(2) 0.0136(18)
C51 0.0204(15) 0.0204(14) 0.0485(18) 0.0073(13) 0.0080(13) 0.0051(12)
C55 0.0238(18) 0.0374(19) 0.088(3) 0.0046(19) 0.0193(18) 0.0057(15)
C56 0.0298(17) 0.0229(15) 0.064(2) 0.0126(15) 0.0200(16) 0.0057(13)
C57 0.051(4) 0.046(4) 0.062(4) 0.031(3) 0.039(3) 0.019(4)
C58 0.065(7) 0.053(5) 0.075(5) 0.032(4) 0.033(5) 0.025(5)
C59 0.056(9) 0.047(4) 0.065(6) 0.016(5) 0.017(5) 0.022(5)
C57A 0.052(5) 0.044(5) 0.065(5) 0.029(4) 0.037(4) 0.025(4)
C58A 0.081(9) 0.047(5) 0.084(8) 0.027(5) 0.050(7) 0.011(7)
C59A 0.040(7) 0.047(5) 0.062(7) 0.020(6) 0.032(6) 0.015(5)
C60 0.0356(18) 0.0449(19) 0.0378(18) 0.0027(15) -0.0012(14) 0.0160(15)
C61 0.055(2) 0.065(2) 0.045(2) 0.0119(18) 0.0013(17) 0.022(2)
C62 0.064(3) 0.056(2) 0.054(2) -0.0005(18) 0.0071(19) 0.024(2)
C63 0.0304(18) 0.0435(19) 0.079(3) 0.0310(19) 0.0203(18) 0.0154(16)
C64 0.033(2) 0.068(3) 0.124(4) 0.054(3) 0.028(2) 0.0248(19)
C65 0.091(3) 0.0310(18) 0.063(2) 0.0127(17) 0.030(2) 0.030(2)
C66 0.104(4) 0.059(3) 0.099(3) 0.014(2) 0.051(3) 0.050(3)
C100 0.098(10) 0.086(7) 0.131(9) -0.003(5) -0.022(7) 0.018(6)
C101 0.062(4) 0.086(6) 0.077(4) -0.007(4) 0.000(3) 0.010(5)
C102 0.067(5) 0.099(7) 0.073(5) -0.015(5) 0.007(4) 0.005(5)
C103 0.069(5) 0.103(6) 0.086(5) -0.030(5) -0.001(4) 0.017(5)
C104 0.075(6) 0.101(7) 0.100(6) -0.008(5) -0.017(5) 0.017(6)
C105 0.068(5) 0.101(6) 0.087(5) 0.006(5) -0.001(4) 0.001(5)
C106 0.061(5) 0.098(6) 0.074(5) -0.007(5) 0.005(4) 0.004(5)
C200 0.084(3) 0.081(3) 0.078(3) -0.016(2) -0.013(3) 0.047(3)
C201 0.046(2) 0.046(2) 0.054(2) 0.0058(17) 0.0110(17) 0.0180(17)
C202 0.045(2) 0.046(2) 0.060(2) 0.0064(18) 0.0098(18) 0.0214(17)
C203 0.063(3) 0.053(2) 0.054(2) 0.0114(19) 0.026(2) 0.025(2)
C204 0.074(3) 0.079(3) 0.042(2) 0.007(2) 0.012(2) 0.025(2)
C205 0.068(3) 0.103(3) 0.051(2) 0.024(2) 0.007(2) 0.047(3)
C206 0.062(2) 0.067(3) 0.056(2) 0.013(2) 0.014(2) 0.038(2)
C030 0.089(4) 0.091(4) 0.118(6) -0.028(4) -0.019(4) 0.040(4)
C031 0.055(3) 0.074(2) 0.068(3) 0.006(2) 0.001(2) 0.037(2)
C032 0.056(3) 0.078(3) 0.064(3) 0.013(3) 0.008(2) 0.036(2)
C033 0.063(3) 0.069(3) 0.075(4) 0.021(2) 0.010(3) 0.028(2)
C034 0.051(3) 0.067(3) 0.070(3) 0.019(3) 0.011(2) 0.020(2)
C035 0.051(3) 0.068(4) 0.074(3) 0.029(3) 0.002(2) 0.014(3)
C036 0.063(3) 0.067(3) 0.085(4) 0.021(3) -0.008(3) 0.025(3)
C300 0.078(7) 0.100(7) 0.078(7) 0.004(6) -0.013(6) 0.017(7)
C301 0.058(4) 0.074(4) 0.066(4) 0.009(3) 0.003(3) 0.032(4)
C302 0.056(4) 0.075(3) 0.065(4) 0.017(3) 0.007(3) 0.030(4)
C303 0.054(5) 0.067(3) 0.068(5) 0.019(3) 0.006(4) 0.024(4)
C304 0.050(4) 0.066(4) 0.070(4) 0.019(4) 0.005(3) 0.022(4)
C305 0.063(4) 0.067(4) 0.077(4) 0.019(4) -0.005(4) 0.022(4)
C306 0.065(5) 0.070(4) 0.080(4) 0.012(4) -0.005(4) 0.026(4)
C040 0.072(3) 0.100(5) 0.121(6) 0.033(5) 0.035(4) 0.031(3)
C041 0.070(2) 0.070(3) 0.067(3) 0.007(3) 0.005(3) 0.035(2)
C042 0.075(2) 0.073(3) 0.067(3) -0.003(3) 0.014(3) 0.031(2)
C043 0.070(3) 0.071(3) 0.065(3) 0.003(2) 0.000(3) 0.033(2)
C044 0.072(3) 0.073(3) 0.081(4) 0.008(3) -0.003(3) 0.043(3)
C045 0.078(3) 0.073(3) 0.095(3) 0.000(3) -0.007(3) 0.047(3)
C046 0.074(3) 0.065(3) 0.091(4) -0.001(3) -0.011(3) 0.041(3)
C400 0.083(5) 0.090(7) 0.055(6) 0.015(5) 0.008(5) 0.041(5)
C401 0.072(4) 0.068(3) 0.071(4) 0.012(3) -0.003(3) 0.040(3)
C402 0.075(4) 0.070(3) 0.091(4) 0.002(3) -0.003(4) 0.036(4)
C403 0.078(4) 0.080(4) 0.086(4) 0.002(4) 0.003(4) 0.025(4)
C404 0.074(3) 0.089(4) 0.080(4) 0.001(4) 0.011(4) 0.026(3)
C405 0.077(3) 0.081(3) 0.075(4) -0.003(3) 0.010(3) 0.029(3)
C406 0.075(3) 0.073(3) 0.073(4) 0.001(3) 0.007(3) 0.028(3)

loop_
_atom_type_symbol
_atom_type_description
_atom_type_scat_dispersion_real
_atom_type_scat_dispersion_imag
_atom_type_scat_source
C C 0.0033 0.0016 'International Tables Vol C Tables 4.2.6.8 and 6.1.1.4'
H H 0.0000 0.0000 'International Tables Vol C Tables 4.2.6.8 and 6.1.1.4'
O O 0.0106 0.0060 'International Tables Vol C Tables 4.2.6.8 and 6.1.1.4'
Al Al 0.0645 0.0514 'International Tables Vol C Tables 4.2.6.8 and 6.1.1.4'
P P 0.1023 0.0942 'International Tables Vol C Tables 4.2.6.8 and 6.1.1.4'
S S 0.1246 0.1234 'International Tables Vol C Tables 4.2.6.8 and 6.1.1.4'
Zn Zn 0.2839 1.4301 'International Tables Vol C Tables 4.2.6.8 and 6.1.1.4'
N N 0.0061 0.0033 'International Tables Vol C Tables 4.2.6.8 and 6.1.1.4'

loop_
_geom_angle_atom_site_label_1
_geom_angle_atom_site_label_2
_geom_angle_atom_site_label_3
_geom_angle
S1 Zn1 S2 128.14(4)
S1 Zn1 P2 112.09(3)
S2 Zn1 P2 96.42(4)
S1 Zn1 P1 96.17(4)
S2 Zn1 P1 112.14(4)
P2 Zn1 P1 112.46(4)
O1 Al1 N2 107.17(10)
O1 Al1 N1 107.43(10)
N2 Al1 N1 96.82(10)
O1 Al1 S1 110.46(8)
N2 Al1 S1 116.16(8)
N1 Al1 S1 117.59(8)
C4 N1 C6 119.3(2)
C4 N1 Al1 121.39(18)
C6 N1 Al1 119.05(16)
Al1 S1 Zn1 100.16(5)
P1 O1 Al1 125.92(11)
O1 P1 O3 101.96(10)
O1 P1 O2 105.95(10)
O3 P1 O2 98.79(11)
O1 P1 Zn1 107.11(8)
O3 P1 Zn1 122.87(9)
O2 P1 Zn1 118.09(8)
C30 O2 P1 117.97(17)
N2 C2 C3 122.7(2)
N2 C2 C1 120.2(2)
C3 C2 C1 117.0(2)
C2 N2 C18 117.6(2)
C2 N2 Al1 121.01(18)
C18 N2 Al1 121.40(16)
O4 Al2 N4 106.41(10)
O4 Al2 N3 106.83(10)
N4 Al2 N3 96.43(10)
O4 Al2 S2 110.33(7)
N4 Al2 S2 116.74(8)
N3 Al2 S2 118.66(8)
Al2 S2 Zn1 99.72(4)
O4 P2 O6 101.57(11)
O4 P2 O5 106.46(11)
O6 P2 O5 99.71(13)
O4 P2 Zn1 106.98(8)
O6 P2 Zn1 120.94(9)
O5 P2 Zn1 119.17(9)
C32 O3 P1 118.96(18)
C4 C3 C2 128.0(2)
C37 N3 C39 119.4(2)
C37 N3 Al2 121.82(19)
C39 N3 Al2 118.71(17)
N1 C4 C3 123.0(2)
N1 C4 C5 121.3(2)
C3 C4 C5 115.7(2)
C35 N4 C51 118.6(2)
C35 N4 Al2 122.15(19)
C51 N4 Al2 119.26(17)
P2 O4 Al2 126.37(11)
C63 O5 P2 118.36(18)
C7 C6 C11 121.3(2)
C7 C6 N1 120.0(2)
C11 C6 N1 118.7(2)
C65 O6 P2 118.8(2)
C8 C7 C6 117.9(3)
C8 C7 C15 119.1(2)
C6 C7 C15 123.0(2)
C9 C8 C7 121.8(3)
C8 C9 C10 119.8(3)
C9 C10 C11 121.5(3)
C10 C11 C6 117.7(3)
C10 C11 C12 120.2(2)
C6 C11 C12 122.0(2)
C11 C12 C13 110.8(3)
C11 C12 C14 113.2(2)
C13 C12 C14 109.8(3)
C7 C15 C16 110.8(2)
C7 C15 C17 112.1(2)
C16 C15 C17 108.6(2)
C23 C18 C19 121.5(3)
C23 C18 N2 117.8(2)
C19 C18 N2 120.7(3)
C18 C19 C20 117.3(3)
C18 C19 C27 123.5(3)
C20 C19 C27 119.1(3)
C21 C20 C19 121.6(3)
C20 C21 C22 120.1(3)
C21 C22 C23 121.2(3)
C22 C23 C18 118.3(3)
C22 C23 C24 118.9(3)
C18 C23 C24 122.8(3)
C23 C24 C26 112.1(3)
C23 C24 C25 111.0(3)
C26 C24 C25 110.7(3)
C19 C27 C28 111.3(3)
C19 C27 C29 111.6(3)
C28 C27 C29 109.9(3)
O2 C30 C31 107.9(3)
O3 C32 C33 107.5(3)
N4 C35 C36 122.5(3)
N4 C35 C34 120.8(3)
C36 C35 C34 116.6(3)
C37 C36 C35 127.8(3)
N3 C37 C36 123.3(3)
N3 C37 C38 120.8(3)
C36 C37 C38 115.9(3)
C44 C39 C40 121.5(3)
C44 C39 N3 118.5(3)
C40 C39 N3 120.0(2)
C41 C40 C39 117.6(3)
C41 C40 C48 119.2(3)
C39 C40 C48 123.2(3)
C42 C41 C40 121.3(3)
C41 C42 C43 120.6(3)
C42 C43 C44 121.0(3)
C43 C44 C39 118.0(3)
C43 C44 C45 119.9(3)
C39 C44 C45 122.1(3)
C44 C45 C46 113.1(3)
C44 C45 C47 110.8(3)
C46 C45 C47 110.2(3)
C40 C48 C50 111.3(3)
C40 C48 C49 112.0(3)
C50 C48 C49 108.8(3)
C53 C52 C51 117.2(3)
C53 C52 C60 119.1(3)
C51 C52 C60 123.7(3)
C54 C53 C52 121.5(4)
C55 C54 C53 120.5(3)
C52 C51 C56 121.9(3)
C52 C51 N4 120.1(3)
C56 C51 N4 118.0(3)
C54 C55 C56 121.1(3)
C55 C56 C51 117.8(3)
C55 C56 C57A 117.6(9)
C51 C56 C57A 124.4(9)
C55 C56 C57 121.0(7)
C51 C56 C57 121.2(7)
C56 C57 C59 113.4(12)
C56 C57 C58 114.7(8)
C59 C57 C58 109.0(11)
C56 C57A C59A 112.7(15)
C56 C57A C58A 106.1(10)
C59A C57A C58A 109.9(14)
C52 C60 C62 111.5(3)
C52 C60 C61 111.3(3)
C62 C60 C61 109.1(3)
O5 C63 C64 108.1(3)
C66 C65 O6 110.3(3)
C102 C101 C106 119.3(8)
C102 C101 C100 120.2(10)
C106 C101 C100 120.4(10)
C101 C102 C103 119.9(10)
C104 C103 C102 120.8(11)
C105 C104 C103 119.1(10)
C106 C105 C104 120.4(11)
C105 C106 C101 120.4(10)
C202 C201 C206 117.5(3)
C202 C201 C200 121.5(3)
C206 C201 C200 121.1(3)
C203 C202 C201 121.5(3)
C204 C203 C202 120.1(4)
C203 C204 C205 119.3(4)
C206 C205 C204 120.9(4)
C205 C206 C201 120.8(4)
C032 C031 C036 116.9(5)
C032 C031 C030 120.7(5)
C036 C031 C030 122.3(5)
C031 C032 C033 121.0(5)
C034 C033 C032 120.9(5)
C035 C034 C033 119.1(5)
C034 C035 C036 119.3(5)
C035 C036 C031 122.8(5)
C306 C301 C302 117.3(8)
C306 C301 C300 119.0(10)
C302 C301 C300 123.3(10)
C301 C302 C303 121.5(9)
C304 C303 C302 119.5(9)
C305 C304 C303 119.9(9)
C304 C305 C306 119.5(9)
C305 C306 C301 122.1(9)
C046 C041 C042 116.7(6)
C046 C041 C040 124.0(6)
C042 C041 C040 119.3(6)
C043 C042 C041 121.8(6)
C044 C043 C042 119.4(7)
C045 C044 C043 119.6(6)
C044 C045 C046 120.9(6)
C045 C046 C041 121.6(6)
C402 C401 C406 117.7(8)
C402 C401 C400 122.6(9)
C406 C401 C400 119.7(8)
C403 C402 C401 121.1(8)
C404 C403 C402 120.2(9)
C403 C404 C405 119.5(9)
C406 C405 C404 120.0(9)
C405 C406 C401 121.5(9)

loop_
_geom_bond_atom_site_label_1
_geom_bond_atom_site_label_2
_geom_bond_distance
Zn1 S1 2.3066(10)
Zn1 S2 2.3152(9)
Zn1 P2 2.4132(10)
Zn1 P1 2.4291(14)
Al1 O1 1.7734(19)
Al1 N2 1.895(2)
Al1 N1 1.907(2)
Al1 S1 2.1598(14)
N1 C4 1.333(3)
N1 C6 1.448(3)
O1 P1 1.5517(18)
P1 O3 1.595(2)
P1 O2 1.6074(19)
C1 C2 1.505(4)
O2 C30 1.449(3)
C2 N2 1.343(3)
C2 C3 1.393(4)
N2 C18 1.448(3)
Al2 O4 1.7678(19)
Al2 N4 1.899(2)
Al2 N3 1.905(2)
Al2 S2 2.1608(12)
P2 O4 1.5506(19)
P2 O6 1.595(2)
P2 O5 1.599(2)
O3 C32 1.450(3)
C3 C4 1.392(4)
N3 C37 1.331(3)
N3 C39 1.450(3)
C4 C5 1.513(4)
N4 C35 1.339(3)
N4 C51 1.450(3)
O5 C63 1.439(4)
C6 C7 1.407(4)
C6 C11 1.408(4)
O6 C65 1.449(4)
C7 C8 1.389(4)
C7 C15 1.513(4)
C8 C9 1.369(4)
C9 C10 1.381(4)
C10 C11 1.392(4)
C11 C12 1.518(4)
C12 C13 1.520(4)
C12 C14 1.526(4)
C15 C16 1.527(4)
C15 C17 1.538(4)
C18 C23 1.402(4)
C18 C19 1.405(4)
C19 C20 1.406(4)
C19 C27 1.518(4)
C20 C21 1.369(5)
C21 C22 1.376(5)
C22 C23 1.390(4)
C23 C24 1.515(4)
C24 C26 1.526(4)
C24 C25 1.534(4)
C27 C28 1.529(4)
C27 C29 1.542(4)
C30 C31 1.502(4)
C32 C33 1.487(4)
C34 C35 1.500(4)
C35 C36 1.396(4)
C36 C37 1.390(4)
C37 C38 1.520(4)
C39 C44 1.404(4)
C39 C40 1.404(4)
C40 C41 1.398(4)
C40 C48 1.513(4)
C41 C42 1.367(4)
C42 C43 1.374(5)
C43 C44 1.394(4)
C44 C45 1.513(4)
C45 C46 1.531(4)
C45 C47 1.535(5)
C48 C50 1.520(4)
C48 C49 1.539(4)
C52 C53 1.395(4)
C52 C51 1.397(4)
C52 C60 1.519(4)
C53 C54 1.369(5)
C54 C55 1.367(5)
C51 C56 1.407(4)
C55 C56 1.386(4)
C56 C57A 1.510(11)
C56 C57 1.523(9)
C57 C59 1.525(11)
C57 C58 1.543(10)
C57A C59A 1.520(12)
C57A C58A 1.546(12)
C60 C62 1.530(4)
C60 C61 1.531(5)
C63 C64 1.514(4)
C65 C66 1.444(5)
C100 C101 1.483(15)
C101 C102 1.377(7)
C101 C106 1.382(8)
C102 C103 1.378(7)
C103 C104 1.376(8)
C104 C105 1.375(8)
C105 C106 1.373(7)
C200 C201 1.496(5)
C201 C202 1.381(5)
C201 C206 1.383(5)
C202 C203 1.370(5)
C203 C204 1.364(5)
C204 C205 1.368(5)
C205 C206 1.365(5)
C030 C031 1.504(6)
C031 C032 1.368(5)
C031 C036 1.376(5)
C032 C033 1.378(5)
C033 C034 1.369(5)
C034 C035 1.364(5)
C035 C036 1.373(6)
C300 C301 1.503(8)
C301 C306 1.376(6)
C301 C302 1.378(6)
C302 C303 1.382(7)
C303 C304 1.371(7)
C304 C305 1.371(7)
C305 C306 1.371(7)
C040 C041 1.487(7)
C041 C046 1.372(6)
C041 C042 1.388(7)
C042 C043 1.381(7)
C043 C044 1.363(7)
C044 C045 1.359(7)
C045 C046 1.366(7)
C400 C401 1.491(8)
C401 C402 1.380(6)
C401 C406 1.382(6)
C402 C403 1.376(6)
C403 C404 1.370(6)
C404 C405 1.373(7)
C405 C406 1.371(7)
